data_7217177
loop_
_publ_author_name
'Periana, Roy Anthony'
'Gunsalus, Niles'
'Hashiguchi, Brian'
'Bischof, Steven Michael'
'Yousufuddin, Muhammed'
'Lokare, Kapil S.'

_publ_section_title
;
 Iridium(III) Catalyzed Trifluoroacetoxylation of Aromatic Hydrocarbons
;
_journal_name_full 'RSC Advances'
_journal_paper_doi 10.1039/C4RA06251E
_journal_year 2014
_chemical_formula_sum 'C22 H20 Cl Ir N2'
_chemical_formula_weight 539.54
_chemical_name_systematic
; 
 ? 
;
_space_group_IT_number 2
_symmetry_cell_setting triclinic
_symmetry_space_group_name_Hall '-P 1'
_symmetry_space_group_name_H-M 'P -1'
_atom_sites_solution_hydrogens geom
_atom_sites_solution_primary direct
_atom_sites_solution_secondary difmap
_audit_creation_method SHELXL-97
_cell_angle_alpha 85.002(3)
_cell_angle_beta 89.516(3)
_cell_angle_gamma 79.875(3)
_cell_formula_units_Z 4
_cell_length_a 8.846(2)
_cell_length_b 10.265(3)
_cell_length_c 21.098(5)
_cell_measurement_reflns_used 3602
_cell_measurement_temperature 296(2)
_cell_measurement_theta_max 25.95
_cell_measurement_theta_min 2.32
_cell_volume 1878.7(8)
_computing_cell_refinement 'Bruker SMART'
_computing_data_collection 'Bruker SMART'
_computing_data_reduction 'Bruker SAINT'
_computing_molecular_graphics 'Bruker SHELXTL'
_computing_publication_material 'Bruker SHELXTL'
_computing_structure_refinement 'SHELXL-97 (Sheldrick, 1997)'
_computing_structure_solution 'SHELXS-97 (Sheldrick, 1990)'
_diffrn_ambient_temperature 296(2)
_diffrn_measured_fraction_theta_full 0.976
_diffrn_measured_fraction_theta_max 0.976
_diffrn_measurement_device_type 'CCD area detector'
_diffrn_measurement_method 'phi and omega scans'
_diffrn_radiation_monochromator graphite
_diffrn_radiation_source 'fine-focus sealed tube'
_diffrn_radiation_type MoK\a
_diffrn_radiation_wavelength 0.71073
_diffrn_reflns_av_R_equivalents 0.0438
_diffrn_reflns_av_sigmaI/netI 0.0826
_diffrn_reflns_limit_h_max 11
_diffrn_reflns_limit_h_min -11
_diffrn_reflns_limit_k_max 13
_diffrn_reflns_limit_k_min -13
_diffrn_reflns_limit_l_max 28
_diffrn_reflns_limit_l_min -27
_diffrn_reflns_number 18115
_diffrn_reflns_theta_full 28.42
_diffrn_reflns_theta_max 28.42
_diffrn_reflns_theta_min 1.94
_exptl_absorpt_coefficient_mu 7.256
_exptl_absorpt_correction_T_max 0.745
_exptl_absorpt_correction_T_min 0.513
_exptl_absorpt_correction_type multi-scan
_exptl_crystal_colour red
_exptl_crystal_density_diffrn 1.908
_exptl_crystal_density_method 'not measured'
_exptl_crystal_description needle
_exptl_crystal_F_000 1038
_exptl_crystal_size_max 0.35
_exptl_crystal_size_mid 0.02
_exptl_crystal_size_min 0.02
_refine_diff_density_max 2.589
_refine_diff_density_min -1.183
_refine_diff_density_rms 0.178
_refine_ls_extinction_method none
_refine_ls_goodness_of_fit_ref 1.048
_refine_ls_hydrogen_treatment mixed
_refine_ls_matrix_type full
_refine_ls_number_parameters 499
_refine_ls_number_reflns 9228
_refine_ls_number_restraints 6
_refine_ls_restrained_S_all 1.052
_refine_ls_R_factor_all 0.1019
_refine_ls_R_factor_gt 0.0532
_refine_ls_shift/su_max 0.001
_refine_ls_shift/su_mean 0.000
_refine_ls_structure_factor_coef Fsqd
_refine_ls_weighting_details 'calc w=1/[\s^2^(Fo^2^)+(0.0400P)^2^+0.0000P] where P=(Fo^2^+2Fc^2^)/3'
_refine_ls_weighting_scheme calc
_refine_ls_wR_factor_gt 0.1005
_refine_ls_wR_factor_ref 0.1141
_reflns_number_gt 5615
_reflns_number_total 9228
_reflns_threshold_expression >2sigma(I)
_cod_data_source_file c4ra06251e2.cif
_cod_data_source_block perianam
_cod_depositor_comments
;
The following automatic conversions were performed:

'_symmetry_cell_setting' value 'Triclinic' changed to 'triclinic'
according to
/usr/data/users/saulius/crontab/automatic-downloads/rss-feeds/RSC/lib/dictionaries/cif_core.dic
dictionary named 'cif_core.dic' version 2.4.2 from 2011-04-26.

Automatic conversion script
Id: cif_fix_values 2281 2013-09-26 08:29:07Z andrius 
;
_cod_original_sg_symbol_H-M P-1
_cod_database_code 7217177

loop_
_symmetry_equiv_pos_as_xyz
'x, y, z'
'-x, -y, -z'

loop_
_atom_site_label
_atom_site_type_symbol
_atom_site_fract_x
_atom_site_fract_y
_atom_site_fract_z
_atom_site_U_iso_or_equiv
_atom_site_adp_type
_atom_site_occupancy
_atom_site_symmetry_multiplicity
_atom_site_calc_flag
_atom_site_refinement_flags
Ir1 Ir 0.18461(3) 0.28575(3) 0.160923(15) 0.04728(11) Uani 1 1 d .
Cl1 Cl 0.2420(2) 0.5171(2) 0.14581(10) 0.0550(5) Uani 1 1 d .
N1 N 0.1726(7) 0.2796(6) 0.0663(3) 0.0408(15) Uani 1 1 d .
N2 N -0.0560(7) 0.3646(7) 0.1367(4) 0.0566(19) Uani 1 1 d .
C1 C 0.4097(9) 0.2079(8) 0.1430(4) 0.055(2) Uani 1 1 d .
C2 C 0.5395(10) 0.1627(9) 0.1799(5) 0.071(3) Uani 1 1 d .
H2 H 0.5316 0.1640 0.2238 0.085 Uiso 1 1 calc R
C3 C 0.6829(12) 0.1147(10) 0.1539(7) 0.088(4) Uani 1 1 d .
H3 H 0.7677 0.0889 0.1808 0.106 Uiso 1 1 calc R
C4 C 0.7008(11) 0.1053(10) 0.0908(8) 0.089(4) Uani 1 1 d .
H4 H 0.7955 0.0682 0.0748 0.107 Uiso 1 1 calc R
C5 C 0.5784(11) 0.1505(9) 0.0500(6) 0.075(3) Uani 1 1 d .
C6 C 0.4332(9) 0.1965(7) 0.0775(5) 0.057(2) Uani 1 1 d .
C7 C 0.5807(14) 0.1498(10) -0.0173(7) 0.092(4) Uani 1 1 d .
H7 H 0.6758 0.1242 -0.0358 0.111 Uiso 1 1 calc R
C8 C 0.4593(15) 0.1823(10) -0.0568(6) 0.083(3) Uani 1 1 d .
H8 H 0.4709 0.1768 -0.1004 0.100 Uiso 1 1 calc R
C9 C 0.3106(13) 0.2259(9) -0.0300(5) 0.067(3) Uani 1 1 d .
C10 C 0.3037(9) 0.2363(7) 0.0365(4) 0.049(2) Uani 1 1 d .
C11 C 0.1707(14) 0.2642(9) -0.0626(5) 0.077(3) Uani 1 1 d .
H11 H 0.1687 0.2589 -0.1063 0.093 Uiso 1 1 calc R
C12 C 0.0378(11) 0.3089(9) -0.0327(5) 0.065(2) Uani 1 1 d .
H12 H -0.0538 0.3328 -0.0555 0.078 Uiso 1 1 calc R
C13 C 0.0407(9) 0.3184(8) 0.0338(4) 0.051(2) Uani 1 1 d .
C14 C -0.0881(9) 0.3676(8) 0.0730(4) 0.052(2) Uani 1 1 d .
C15 C -0.2350(11) 0.4138(8) 0.0489(5) 0.069(3) Uani 1 1 d .
H15 H -0.2547 0.4136 0.0057 0.083 Uiso 1 1 calc R
C16 C -0.3505(11) 0.4594(9) 0.0889(7) 0.087(4) Uani 1 1 d .
H16 H -0.4487 0.4929 0.0730 0.104 Uiso 1 1 calc R
C17 C -0.3201(11) 0.4554(10) 0.1526(7) 0.086(4) Uani 1 1 d .
H17 H -0.3986 0.4838 0.1805 0.103 Uiso 1 1 calc R
C18 C -0.1721(10) 0.4088(9) 0.1755(5) 0.072(3) Uani 1 1 d .
H18 H -0.1524 0.4081 0.2188 0.087 Uiso 1 1 calc R
C19 C 0.2750(14) 0.2711(12) 0.2575(5) 0.075(3) Uani 1 1 d .
H19A H 0.322(9) 0.171(8) 0.267(4) 0.06(3) Uiso 1 1 d .
H19B H 0.343(6) 0.332(6) 0.246(3) 0.016(15) Uiso 1 1 d .
C20 C 0.1198(15) 0.3242(14) 0.2584(5) 0.091(4) Uani 1 1 d .
H20A H 0.047(10) 0.283(9) 0.267(4) 0.07(3) Uiso 1 1 d .
C21 C 0.1288(11) 0.0975(10) 0.1782(5) 0.081(3) Uani 1 1 d .
H21A H 0.1687 0.0644 0.2204 0.098 Uiso 1 1 calc R
H21B H 0.0178 0.1109 0.1815 0.098 Uiso 1 1 calc R
C22 C 0.1658(18) 0.0018(15) 0.1434(8) 0.164(6) Uani 1 1 d U
H22A H 0.1814 0.0365 0.1005 0.247 Uiso 1 1 calc R
H22B H 0.0851 -0.0498 0.1439 0.247 Uiso 1 1 calc R
H22C H 0.2590 -0.0535 0.1594 0.247 Uiso 1 1 calc R
Ir2 Ir 0.83428(3) 0.75140(3) 0.336421(15) 0.04796(12) Uani 1 1 d .
Cl2 Cl 0.7835(2) 0.5181(2) 0.34014(10) 0.0551(5) Uani 1 1 d .
N3 N 0.8662(7) 0.7276(6) 0.4313(3) 0.0446(15) Uani 1 1 d .
N4 N 1.0787(8) 0.6734(7) 0.3489(4) 0.063(2) Uani 1 1 d .
C23 C 0.6135(8) 0.8253(7) 0.3676(4) 0.051(2) Uani 1 1 d .
C24 C 0.4778(10) 0.8853(8) 0.3369(5) 0.065(2) Uani 1 1 d .
H24 H 0.4751 0.8999 0.2927 0.078 Uiso 1 1 calc R
C25 C 0.3429(10) 0.9245(9) 0.3724(6) 0.072(3) Uani 1 1 d .
H25 H 0.2537 0.9674 0.3513 0.086 Uiso 1 1 calc R
C26 C 0.3416(12) 0.9004(10) 0.4371(7) 0.085(4) Uani 1 1 d .
H26 H 0.2501 0.9235 0.4586 0.102 Uiso 1 1 calc R
C27 C 0.4731(11) 0.8422(9) 0.4717(5) 0.066(3) Uani 1 1 d .
C28 C 0.6068(9) 0.8083(8) 0.4338(4) 0.052(2) Uani 1 1 d .
C29 C 0.4824(13) 0.8160(10) 0.5384(5) 0.075(3) Uani 1 1 d .
H29 H 0.3934 0.8350 0.5621 0.090 Uiso 1 1 calc R
C30 C 0.6157(15) 0.7642(10) 0.5691(5) 0.085(3) Uani 1 1 d .
H30 H 0.6165 0.7471 0.6132 0.102 Uiso 1 1 calc R
C31 C 0.7542(12) 0.7356(9) 0.5349(4) 0.064(3) Uani 1 1 d .
C32 C 0.7438(10) 0.7557(8) 0.4678(4) 0.050(2) Uani 1 1 d .
C33 C 0.9014(14) 0.6852(9) 0.5608(5) 0.074(3) Uani 1 1 d .
H33 H 0.9149 0.6722 0.6047 0.089 Uiso 1 1 calc R
C34 C 1.0216(13) 0.6560(9) 0.5225(5) 0.076(3) Uani 1 1 d .
H34 H 1.1176 0.6220 0.5404 0.091 Uiso 1 1 calc R
C35 C 1.0072(10) 0.6751(8) 0.4562(4) 0.054(2) Uani 1 1 d .
C36 C 1.1255(10) 0.6473(9) 0.4100(5) 0.062(2) Uani 1 1 d .
C37 C 1.2794(10) 0.5944(9) 0.4267(6) 0.080(3) Uani 1 1 d .
H37 H 1.3094 0.5780 0.4692 0.096 Uiso 1 1 calc R
C38 C 1.3841(12) 0.5677(11) 0.3793(8) 0.099(4) Uani 1 1 d .
H38 H 1.4858 0.5311 0.3892 0.118 Uiso 1 1 calc R
C39 C 1.3371(12) 0.5955(11) 0.3169(7) 0.096(4) Uani 1 1 d .
H39 H 1.4069 0.5798 0.2841 0.116 Uiso 1 1 calc R
C40 C 1.1865(10) 0.6464(10) 0.3039(5) 0.078(3) Uani 1 1 d .
H40 H 1.1562 0.6637 0.2615 0.093 Uiso 1 1 calc R
C41 C 0.8738(15) 0.7467(13) 0.2354(4) 0.078(3) Uani 1 1 d .
H41A H 0.912(8) 0.643(8) 0.223(4) 0.06(2) Uiso 1 1 d .
H41B H 0.963(15) 0.780(13) 0.210(6) 0.18(6) Uiso 1 1 d .
C42 C 0.7202(14) 0.7881(12) 0.2444(5) 0.075(3) Uani 1 1 d .
H42A H 0.636(8) 0.713(7) 0.245(3) 0.05(2) Uiso 1 1 d .
H42B H 0.681(8) 0.890(8) 0.237(3) 0.05(2) Uiso 1 1 d .
C43 C 0.8833(10) 0.9449(8) 0.3284(5) 0.067(3) Uani 1 1 d .
H43A H 0.9782 0.9426 0.3049 0.080 Uiso 1 1 calc R
H43B H 0.8031 1.0003 0.3023 0.080 Uiso 1 1 calc R
C44 C 0.8984(12) 1.0095(11) 0.3830(6) 0.103(4) Uani 1 1 d .
H44A H 0.8103 1.0058 0.4096 0.154 Uiso 1 1 calc R
H44B H 0.9056 1.1006 0.3710 0.154 Uiso 1 1 calc R
H44C H 0.9895 0.9666 0.4059 0.154 Uiso 1 1 calc R

loop_
_atom_site_aniso_label
_atom_site_aniso_U_11
_atom_site_aniso_U_22
_atom_site_aniso_U_33
_atom_site_aniso_U_23
_atom_site_aniso_U_13
_atom_site_aniso_U_12
Ir1 0.03806(19) 0.0571(2) 0.0458(2) 0.00527(16) -0.00163(14) -0.01070(15)
Cl1 0.0468(11) 0.0546(12) 0.0631(14) -0.0024(10) -0.0093(10) -0.0083(9)
N1 0.038(4) 0.042(3) 0.044(4) -0.001(3) -0.001(3) -0.011(3)
N2 0.041(4) 0.053(4) 0.078(6) -0.005(4) -0.001(4) -0.014(3)
C1 0.051(5) 0.052(5) 0.064(6) 0.008(5) 0.000(4) -0.021(4)
C2 0.040(5) 0.070(6) 0.097(8) 0.027(6) -0.012(5) -0.013(4)
C3 0.053(7) 0.058(7) 0.148(12) 0.027(8) -0.021(7) -0.013(5)
C4 0.028(5) 0.056(6) 0.181(14) -0.010(8) 0.014(7) -0.002(4)
C5 0.058(7) 0.052(6) 0.119(10) -0.019(6) 0.031(6) -0.019(5)
C6 0.039(5) 0.038(4) 0.094(8) 0.005(5) 0.007(5) -0.007(4)
C7 0.083(9) 0.061(7) 0.138(13) -0.031(8) 0.035(8) -0.020(6)
C8 0.106(9) 0.066(7) 0.085(8) -0.016(6) 0.046(7) -0.031(7)
C9 0.090(8) 0.054(6) 0.061(7) -0.003(5) 0.010(6) -0.027(5)
C10 0.050(5) 0.037(4) 0.061(6) -0.006(4) 0.013(4) -0.010(4)
C11 0.127(10) 0.069(7) 0.043(6) -0.008(5) 0.009(6) -0.037(7)
C12 0.076(7) 0.057(6) 0.061(6) 0.001(5) -0.020(5) -0.013(5)
C13 0.043(5) 0.050(5) 0.060(6) 0.008(4) -0.009(4) -0.014(4)
C14 0.044(5) 0.040(4) 0.072(6) -0.004(4) -0.014(4) -0.006(4)
C15 0.055(6) 0.055(5) 0.097(8) 0.000(5) -0.020(5) -0.013(4)
C16 0.039(6) 0.053(6) 0.164(13) 0.012(7) -0.025(7) -0.008(4)
C17 0.037(6) 0.057(6) 0.161(13) -0.018(7) 0.015(7) -0.001(4)
C18 0.051(6) 0.069(6) 0.101(8) -0.022(6) 0.019(5) -0.015(5)
C19 0.090(9) 0.086(8) 0.047(6) 0.020(5) -0.005(5) -0.027(7)
C20 0.082(9) 0.163(12) 0.037(6) -0.001(6) 0.009(5) -0.056(9)
C21 0.063(6) 0.095(8) 0.082(8) 0.005(6) 0.013(5) -0.009(6)
C22 0.172(10) 0.147(9) 0.185(10) -0.031(8) 0.075(8) -0.056(8)
Ir2 0.0423(2) 0.0575(2) 0.0452(2) 0.00292(16) -0.00005(15) -0.01526(16)
Cl2 0.0432(11) 0.0580(13) 0.0638(14) -0.0042(11) -0.0019(10) -0.0088(9)
N3 0.040(4) 0.049(4) 0.047(4) -0.003(3) -0.003(3) -0.013(3)
N4 0.044(4) 0.068(5) 0.083(6) -0.013(4) 0.011(4) -0.024(4)
C23 0.029(4) 0.044(5) 0.078(7) 0.000(4) -0.005(4) -0.004(3)
C24 0.057(6) 0.055(5) 0.081(7) 0.005(5) -0.008(5) -0.007(4)
C25 0.045(6) 0.046(5) 0.122(10) -0.014(6) -0.011(6) 0.005(4)
C26 0.052(7) 0.069(7) 0.140(12) -0.040(8) 0.019(7) -0.012(5)
C27 0.056(6) 0.063(6) 0.088(8) -0.032(6) 0.023(5) -0.022(5)
C28 0.051(5) 0.042(5) 0.064(6) -0.005(4) 0.002(4) -0.010(4)
C29 0.096(8) 0.068(7) 0.069(8) -0.027(6) 0.043(6) -0.025(6)
C30 0.114(10) 0.083(8) 0.064(7) -0.009(6) 0.019(7) -0.030(7)
C31 0.090(8) 0.058(6) 0.051(6) -0.009(5) 0.014(5) -0.029(5)
C32 0.058(6) 0.042(5) 0.054(5) -0.002(4) 0.002(4) -0.019(4)
C33 0.113(9) 0.068(6) 0.045(6) 0.005(5) -0.018(6) -0.030(6)
C34 0.091(8) 0.067(6) 0.072(8) 0.005(6) -0.033(6) -0.022(6)
C35 0.053(5) 0.050(5) 0.061(6) 0.004(4) -0.019(4) -0.020(4)
C36 0.050(5) 0.055(5) 0.086(8) -0.015(5) 0.005(5) -0.016(4)
C37 0.040(5) 0.058(6) 0.142(11) -0.005(6) -0.018(6) -0.007(4)
C38 0.041(6) 0.067(7) 0.192(15) -0.028(9) -0.013(8) -0.012(5)
C39 0.049(7) 0.089(8) 0.163(13) -0.043(9) 0.029(7) -0.029(6)
C40 0.049(6) 0.086(7) 0.105(9) -0.031(6) 0.027(6) -0.022(5)
C41 0.096(9) 0.107(9) 0.032(5) -0.015(5) 0.020(5) -0.020(7)
C42 0.098(9) 0.085(8) 0.044(6) 0.018(5) -0.021(6) -0.031(7)
C43 0.066(6) 0.054(5) 0.084(7) 0.007(5) 0.005(5) -0.029(5)
C44 0.096(9) 0.076(7) 0.145(12) -0.030(8) 0.034(8) -0.030(6)

loop_
_atom_type_symbol
_atom_type_description
_atom_type_scat_dispersion_real
_atom_type_scat_dispersion_imag
_atom_type_scat_source
C C 0.0033 0.0016 'International Tables Vol C Tables 4.2.6.8 and 6.1.1.4'
H H 0.0000 0.0000 'International Tables Vol C Tables 4.2.6.8 and 6.1.1.4'
N N 0.0061 0.0033 'International Tables Vol C Tables 4.2.6.8 and 6.1.1.4'
Cl Cl 0.1484 0.1585 'International Tables Vol C Tables 4.2.6.8 and 6.1.1.4'
Ir Ir -1.4442 7.9887 'International Tables Vol C Tables 4.2.6.8 and 6.1.1.4'

loop_
_geom_angle_atom_site_label_1
_geom_angle_atom_site_label_2
_geom_angle_atom_site_label_3
_geom_angle
N1 Ir1 C1 80.3(3)
N1 Ir1 C21 92.4(3)
C1 Ir1 C21 91.9(3)
N1 Ir1 C19 161.6(4)
C1 Ir1 C19 81.4(4)
C21 Ir1 C19 89.7(4)
N1 Ir1 C20 161.2(4)
C1 Ir1 C20 118.4(4)
C21 Ir1 C20 88.9(5)
C19 Ir1 C20 37.1(4)
N1 Ir1 N2 75.5(3)
C1 Ir1 N2 155.8(3)
C21 Ir1 N2 89.2(3)
C19 Ir1 N2 122.9(4)
C20 Ir1 N2 85.8(4)
N1 Ir1 Cl1 90.40(17)
C1 Ir1 Cl1 90.8(2)
C21 Ir1 Cl1 176.5(3)
C19 Ir1 Cl1 88.4(3)
C20 Ir1 Cl1 87.8(4)
N2 Ir1 Cl1 89.33(17)
C10 N1 C13 121.0(7)
C10 N1 Ir1 116.9(5)
C13 N1 Ir1 122.1(6)
C18 N2 C14 117.9(8)
C18 N2 Ir1 128.7(7)
C14 N2 Ir1 113.5(5)
C2 C1 C6 113.9(8)
C2 C1 Ir1 135.2(8)
C6 C1 Ir1 110.9(6)
C1 C2 C3 122.8(10)
C1 C2 H2 118.6
C3 C2 H2 118.6
C4 C3 C2 121.5(10)
C4 C3 H3 119.2
C2 C3 H3 119.2
C3 C4 C5 119.9(10)
C3 C4 H4 120.1
C5 C4 H4 120.1
C4 C5 C7 126.2(11)
C4 C5 C6 117.5(11)
C7 C5 C6 116.2(11)
C1 C6 C10 117.4(7)
C1 C6 C5 124.2(9)
C10 C6 C5 118.4(10)
C8 C7 C5 126.5(11)
C8 C7 H7 116.7
C5 C7 H7 116.7
C7 C8 C9 118.3(11)
C7 C8 H8 120.9
C9 C8 H8 120.9
C11 C9 C10 115.3(9)
C11 C9 C8 127.3(10)
C10 C9 C8 117.4(10)
N1 C10 C9 122.5(8)
N1 C10 C6 114.4(8)
C9 C10 C6 123.0(8)
C12 C11 C9 122.4(9)
C12 C11 H11 118.8
C9 C11 H11 118.8
C11 C12 C13 119.0(9)
C11 C12 H12 120.5
C13 C12 H12 120.5
N1 C13 C12 119.8(8)
N1 C13 C14 113.7(8)
C12 C13 C14 126.6(8)
N2 C14 C15 121.5(8)
N2 C14 C13 115.3(7)
C15 C14 C13 123.1(9)
C16 C15 C14 119.8(10)
C16 C15 H15 120.1
C14 C15 H15 120.1
C15 C16 C17 119.2(9)
C15 C16 H16 120.4
C17 C16 H16 120.4
C16 C17 C18 119.9(10)
C16 C17 H17 120.0
C18 C17 H17 120.0
N2 C18 C17 121.7(11)
N2 C18 H18 119.1
C17 C18 H18 119.1
C20 C19 Ir1 71.5(6)
C20 C19 H19A 125(5)
Ir1 C19 H19A 104(5)
C20 C19 H19B 117(4)
Ir1 C19 H19B 92(3)
H19A C19 H19B 118(6)
C19 C20 Ir1 71.4(6)
C19 C20 H20A 127(7)
Ir1 C20 H20A 106(6)
C22 C21 Ir1 125.5(9)
C22 C21 H21A 105.9
Ir1 C21 H21A 105.9
C22 C21 H21B 105.9
Ir1 C21 H21B 105.9
H21A C21 H21B 106.3
C21 C22 H22A 109.5
C21 C22 H22B 109.5
H22A C22 H22B 109.5
C21 C22 H22C 109.5
H22A C22 H22C 109.5
H22B C22 H22C 109.5
N3 Ir2 C23 79.2(3)
N3 Ir2 C43 93.6(3)
C23 Ir2 C43 89.6(3)
N3 Ir2 C41 162.1(4)
C23 Ir2 C41 118.6(4)
C43 Ir2 C41 88.0(4)
N3 Ir2 C42 160.6(4)
C23 Ir2 C42 81.9(4)
C43 Ir2 C42 90.4(4)
C41 Ir2 C42 36.8(4)
N3 Ir2 N4 75.6(3)
C23 Ir2 N4 154.6(3)
C43 Ir2 N4 89.3(3)
C41 Ir2 N4 86.7(4)
C42 Ir2 N4 123.5(4)
N3 Ir2 Cl2 88.98(17)
C23 Ir2 Cl2 92.9(2)
C43 Ir2 Cl2 176.8(3)
C41 Ir2 Cl2 88.9(3)
C42 Ir2 Cl2 87.8(3)
N4 Ir2 Cl2 89.38(19)
C32 N3 C35 122.0(8)
C32 N3 Ir2 117.8(5)
C35 N3 Ir2 120.1(6)
C36 N4 C40 116.8(8)
C36 N4 Ir2 114.5(6)
C40 N4 Ir2 128.6(7)
C24 C23 C28 115.7(8)
C24 C23 Ir2 133.9(8)
C28 C23 Ir2 110.3(5)
C23 C24 C25 120.4(10)
C23 C24 H24 119.8
C25 C24 H24 119.8
C26 C25 C24 121.2(9)
C26 C25 H25 119.4
C24 C25 H25 119.4
C25 C26 C27 122.1(10)
C25 C26 H26 119.0
C27 C26 H26 119.0
C26 C27 C29 125.7(10)
C26 C27 C28 114.4(10)
C29 C27 C28 119.9(9)
C23 C28 C32 118.2(8)
C23 C28 C27 126.0(8)
C32 C28 C27 115.8(9)
C30 C29 C27 122.5(10)
C30 C29 H29 118.8
C27 C29 H29 118.8
C29 C30 C31 120.6(11)
C29 C30 H30 119.7
C31 C30 H30 119.7
C33 C31 C32 116.4(9)
C33 C31 C30 126.6(10)
C32 C31 C30 117.0(10)
N3 C32 C28 114.2(8)
N3 C32 C31 121.6(8)
C28 C32 C31 124.2(9)
C34 C33 C31 120.3(9)
C34 C33 H33 119.9
C31 C33 H33 119.9
C33 C34 C35 121.9(10)
C33 C34 H34 119.0
C35 C34 H34 119.0
N3 C35 C34 117.7(9)
N3 C35 C36 114.7(8)
C34 C35 C36 127.6(9)
N4 C36 C37 122.0(9)
N4 C36 C35 115.0(8)
C37 C36 C35 122.9(10)
C38 C37 C36 118.9(11)
C38 C37 H37 120.5
C36 C37 H37 120.5
C37 C38 C39 119.2(10)
C37 C38 H38 120.4
C39 C38 H38 120.4
C40 C39 C38 119.0(11)
C40 C39 H39 120.5
C38 C39 H39 120.5
N4 C40 C39 124.0(11)
N4 C40 H40 118.0
C39 C40 H40 118.0
C42 C41 Ir2 71.9(5)
C42 C41 H41A 118(4)
Ir2 C41 H41A 110(4)
C42 C41 H41B 138(8)
Ir2 C41 H41B 127(7)
H41A C41 H41B 92(8)
C41 C42 Ir2 71.3(6)
C41 C42 H42A 120(4)
Ir2 C42 H42A 105(4)
C41 C42 H42B 116(4)
Ir2 C42 H42B 107(4)
H42A C42 H42B 121(6)
C44 C43 Ir2 120.1(7)
C44 C43 H43A 107.3
Ir2 C43 H43A 107.3
C44 C43 H43B 107.3
Ir2 C43 H43B 107.3
H43A C43 H43B 106.9
C43 C44 H44A 109.5
C43 C44 H44B 109.5
H44A C44 H44B 109.5
C43 C44 H44C 109.5
H44A C44 H44C 109.5
H44B C44 H44C 109.5

loop_
_geom_bond_atom_site_label_1
_geom_bond_atom_site_label_2
_geom_bond_distance
Ir1 N1 2.008(6)
Ir1 C1 2.056(9)
Ir1 C21 2.079(10)
Ir1 C19 2.179(10)
Ir1 C20 2.180(10)
Ir1 N2 2.188(7)
Ir1 Cl1 2.507(2)
N1 C10 1.338(9)
N1 C13 1.339(9)
N2 C18 1.349(10)
N2 C14 1.372(11)
C1 C2 1.379(11)
C1 C6 1.409(12)
C2 C3 1.403(14)
C2 H2 0.9300
C3 C4 1.349(15)
C3 H3 0.9300
C4 C5 1.378(15)
C4 H4 0.9300
C5 C7 1.420(15)
C5 C6 1.425(12)
C6 C10 1.421(12)
C7 C8 1.341(15)
C7 H7 0.9300
C8 C9 1.442(13)
C8 H8 0.9300
C9 C11 1.399(13)
C9 C10 1.416(12)
C11 C12 1.356(12)
C11 H11 0.9300
C12 C13 1.414(12)
C12 H12 0.9300
C13 C14 1.447(12)
C14 C15 1.387(11)
C15 C16 1.364(14)
C15 H15 0.9300
C16 C17 1.370(15)
C16 H16 0.9300
C17 C18 1.388(13)
C17 H17 0.9300
C18 H18 0.9300
C19 C20 1.386(16)
C19 H19A 1.04(8)
C19 H19B 0.96(6)
C20 H20A 0.84(8)
C21 C22 1.273(15)
C21 H21A 0.9700
C21 H21B 0.9700
C22 H22A 0.9600
C22 H22B 0.9600
C22 H22C 0.9600
Ir2 N3 2.011(6)
Ir2 C23 2.089(8)
Ir2 C43 2.099(8)
Ir2 C41 2.161(9)
Ir2 C42 2.168(9)
Ir2 N4 2.179(7)
Ir2 Cl2 2.508(2)
N3 C32 1.328(10)
N3 C35 1.359(10)
N4 C36 1.346(11)
N4 C40 1.351(11)
C23 C24 1.387(11)
C23 C28 1.396(11)
C24 C25 1.421(13)
C24 H24 0.9300
C25 C26 1.365(14)
C25 H25 0.9300
C26 C27 1.392(14)
C26 H26 0.9300
C27 C29 1.409(13)
C27 C28 1.431(11)
C28 C32 1.410(11)
C29 C30 1.352(14)
C29 H29 0.9300
C30 C31 1.416(13)
C30 H30 0.9300
C31 C33 1.409(13)
C31 C32 1.414(12)
C33 C34 1.338(13)
C33 H33 0.9300
C34 C35 1.399(12)
C34 H34 0.9300
C35 C36 1.433(12)
C36 C37 1.410(12)
C37 C38 1.369(15)
C37 H37 0.9300
C38 C39 1.374(16)
C38 H38 0.9300
C39 C40 1.364(14)
C39 H39 0.9300
C40 H40 0.9300
C41 C42 1.368(15)
C41 H41A 1.11(8)
C41 H41B 1.05(13)
C42 H42A 1.15(7)
C42 H42B 1.04(7)
C43 C44 1.396(12)
C43 H43A 0.9700
C43 H43B 0.9700
C44 H44A 0.9600
C44 H44B 0.9600
C44 H44C 0.9600
